data_2300614
loop_
_publ_author_name
'Sazonov, Andrew'
'Meven, Martin'
'Roth, Georg'
'Georgii, Robert'
'K\'ezsm\'arki, Istv\'an'
'Kocsis, Vilmos'
'Tokunaga, Yusuke'
'Taguchi, Yasujiro'
'Tokura, Yoshinori'
'Hutanu, Vladimir'

_publ_section_title
;
 Origin of forbidden reflections in multiferroic Ba~2~CoGe~2~O~7~ by
 neutron diffraction: symmetry lowering or Renninger effect?
;
_journal_coeditor_code KS5497SUP1
_journal_issue 2
_journal_name_full 'Journal of Applied Crystallography'
_journal_page_first 556
_journal_page_last 560
_journal_paper_doi 10.1107/S1600576716002405
_journal_volume 49
_journal_year 2016
_chemical_formula_sum 'Ba2 Co Ge2 O7'
_chemical_formula_weight 590.81
_space_group_IT_number 113
_symmetry_cell_setting tetragonal
_symmetry_Int_Tables_number 113
_symmetry_space_group_name_Hall 'P -4 2ab'
_symmetry_space_group_name_H-M 'P -4 21 m'
_cell_angle_alpha 90
_cell_angle_beta 90
_cell_angle_gamma 90
_cell_formula_units_Z 2
_cell_length_a 8.392(1)
_cell_length_b 8.392(1)
_cell_length_c 5.561(1)
_cell_measurement_temperature 300
_cell_volume 391.64(10)
_diffrn_ambient_temperature 300
_diffrn_measured_fraction_theta_max 0.62
_diffrn_measurement_device_type 'Four-circle diffractometer'
_diffrn_radiation_probe neutron
_diffrn_radiation_type Neutron
_diffrn_radiation_wavelength 0.793
_diffrn_reflns_av_R_equivalents 0.0236
_diffrn_reflns_av_unetI/netI 0.0178
_diffrn_reflns_limit_h_max 16
_diffrn_reflns_limit_h_min 0
_diffrn_reflns_limit_k_max 16
_diffrn_reflns_limit_k_min 0
_diffrn_reflns_limit_l_max 10
_diffrn_reflns_limit_l_min -10
_diffrn_reflns_number 1746
_diffrn_reflns_theta_full 38.45
_diffrn_reflns_theta_max 49.65
_diffrn_reflns_theta_min 3.83
_exptl_absorpt_coefficient_mu 0.01
_exptl_crystal_colour Blue
_exptl_crystal_density_diffrn 5.010
_exptl_crystal_description Cylinder
_exptl_crystal_size_max 4
_exptl_crystal_size_rad 2
_refine_ls_abs_structure_details '  0 of Friedel pairs used in the refinement'
_refine_ls_extinction_coef 24200(700)
_refine_ls_extinction_method 'B-C type 1 Lorentzian isotropic (Becker & Coppens, 1974)'
_refine_ls_goodness_of_fit_gt 1.68
_refine_ls_goodness_of_fit_ref 1.68
_refine_ls_number_constraints 0
_refine_ls_number_parameters 35
_refine_ls_number_reflns 551
_refine_ls_number_restraints 0
_refine_ls_R_factor_all 0.0164
_refine_ls_R_factor_gt 0.0164
_refine_ls_shift/su_max 0.0026
_refine_ls_shift/su_mean 0.0004
_refine_ls_structure_factor_coef Fsqd
_refine_ls_weighting_details w=1/(\s^2^(I)+0.0004I^2^)
_refine_ls_weighting_scheme sigma
_refine_ls_wR_factor_gt 0.0420
_refine_ls_wR_factor_ref 0.0420
_reflns_number_gt 552
_reflns_number_total 552
_reflns_threshold_expression I>3\s(I)
_cod_data_source_file ks5497sup1.cif
_cod_data_source_block I
_cod_depositor_comments 'Adding full bibliography for 2300614.cif.'
_cod_original_cell_volume 391.64(12)
_cod_database_code 2300614
_cod_database_fobs_code 2300614
_publcif_datablock.id {5dd07cbc-dfec-4cfb-bd8f-c5ae40848787}

_publcif_info_exptl_table_max_cols 4
_publcif_info_exptl_table_use_headnotes n

loop_
_space_group_symop_id
_space_group_symop_operation_xyz
1 x,y,z
2 -x,-y,z
3 y,-x,-z
4 -y,x,-z
5 -x+1/2,y+1/2,-z
6 x+1/2,-y+1/2,-z
7 -y+1/2,-x+1/2,z
8 y+1/2,x+1/2,z

loop_
_atom_site_label
_atom_site_type_symbol
_atom_site_fract_x
_atom_site_fract_y
_atom_site_fract_z
_atom_site_adp_type
_atom_site_U_iso_or_equiv
_atom_site_site_symmetry_multiplicity
_atom_site_occupancy
_atom_site_calc_flag
Ba Ba 0.33479(7) 0.16521(7) 0.49267(17) Uani 0.00731(12) 4 1 d
Co Co 0 0 0 Uani 0.0063(3) 2 1 d
Ge Ge 0.14053(5) 0.35947(5) 0.03986(9) Uani 0.00520(8) 4 1 d
O1 O 0 0.5 0.1581(2) Uani 0.00968(18) 2 1 d
O2 O 0.13843(8) 0.36157(8) 0.72982(15) Uani 0.01017(12) 4 1 d
O3 O 0.07949(9) 0.18468(7) 0.18715(14) Uani 0.00997(12) 8 1 d

loop_
_atom_site_aniso_label
_atom_site_aniso_type_symbol
_atom_site_aniso_U_11
_atom_site_aniso_U_22
_atom_site_aniso_U_33
_atom_site_aniso_U_12
_atom_site_aniso_U_13
_atom_site_aniso_U_23
Ba Ba 0.00743(18) 0.00743(18) 0.0071(2) 0.00247(19) -0.00058(16) 0.00058(16)
Co Co 0.0055(4) 0.0055(4) 0.0080(8) 0 0 0
Ge Ge 0.00514(11) 0.00514(11) 0.00532(17) 0.00053(13) -0.00002(8) 0.00002(8)
O1 O 0.0108(2) 0.0108(2) 0.0074(4) 0.0059(3) 0 0
O2 O 0.01205(19) 0.01205(19) 0.0064(2) 0.0023(3) 0.00043(14) -0.00043(14)
O3 O 0.0133(3) 0.00657(20) 0.01005(17) -0.00288(15) -0.00213(18) 0.00046(16)

loop_
_atom_type_symbol
_atom_type_scat_length_neutron
_atom_type_scat_source
Ba 5.070 International_Tables_Vol_C
Co 2.490 International_Tables_Vol_C
Ge 8.185 International_Tables_Vol_C
O 5.803 International_Tables_Vol_C

loop_
_geom_angle_atom_site_label_1
_geom_angle_atom_site_label_2
_geom_angle_atom_site_label_3
_geom_angle_site_symmetry_1
_geom_angle_site_symmetry_3
_geom_angle
Ba Ba Ba 2_655 3_556 63.741(15)
Ba Ba Ba 2_655 3_566 153.72(2)
Ba Ba Ba 2_655 4_556 153.72(2)
Ba Ba Ba 2_655 4_656 63.741(15)
Ba Ba Ge 2_655 . 132.48(3)
Ba Ba O1 2_655 3_556 44.72(3)
Ba Ba O2 2_655 . 150.49(4)
Ba Ba O2 2_655 3_556 46.37(2)
Ba Ba O2 2_655 4_656 46.37(2)
Ba Ba O3 2_655 . 126.53(3)
Ba Ba O3 2_655 7_555 126.53(3)
Ba Ba Ba 3_556 3_566 142.471(19)
Ba Ba Ba 3_556 4_556 89.981(16)
Ba Ba Ba 3_556 4_656 127.432(18)
Ba Ba Ge 3_556 . 108.20(2)
Ba Ba O1 3_556 3_556 70.895(18)
Ba Ba O2 3_556 . 112.09(3)
Ba Ba O2 3_556 3_556 35.35(2)
Ba Ba O2 3_556 4_656 102.78(2)
Ba Ba O3 3_556 . 79.44(2)
Ba Ba O3 3_556 7_555 137.12(3)
Ba Ba Ba 3_566 4_556 52.519(13)
Ba Ba Ba 3_566 4_656 89.981(16)
Ba Ba Ge 3_566 . 53.707(16)
Ba Ba O1 3_566 3_556 128.62(3)
Ba Ba O2 3_566 . 37.87(2)
Ba Ba O2 3_566 3_556 151.94(3)
Ba Ba O2 3_566 4_656 111.77(2)
Ba Ba O3 3_566 . 72.77(2)
Ba Ba O3 3_566 7_555 41.55(2)
Ba Ba Ba 4_556 4_656 142.471(19)
Ba Ba Ge 4_556 . 53.707(16)
Ba Ba O1 4_556 3_556 128.62(3)
Ba Ba O2 4_556 . 37.87(2)
Ba Ba O2 4_556 3_556 111.77(2)
Ba Ba O2 4_556 4_656 151.94(3)
Ba Ba O3 4_556 . 41.55(2)
Ba Ba O3 4_556 7_555 72.77(2)
Ba Ba Ge 4_656 . 108.20(2)
Ba Ba O1 4_656 3_556 70.895(18)
Ba Ba O2 4_656 . 112.09(3)
Ba Ba O2 4_656 3_556 102.78(2)
Ba Ba O2 4_656 4_656 35.35(2)
Ba Ba O3 4_656 . 137.12(3)
Ba Ba O3 4_656 7_555 79.44(2)
Ge Ba O1 . 3_556 177.20(4)
Ge Ba O2 . . 77.03(2)
Ge Ba O2 . 3_556 98.33(3)
Ge Ba O2 . 4_656 98.33(3)
Ge Ba O3 . . 30.748(18)
Ge Ba O3 . 7_555 30.748(18)
O1 Ba O2 3_556 . 105.77(4)
O1 Ba O2 3_556 3_556 79.41(3)
O1 Ba O2 3_556 4_656 79.41(3)
O1 Ba O3 3_556 . 149.25(3)
O1 Ba O3 3_556 7_555 149.25(3)
O2 Ba O2 . 3_556 144.58(3)
O2 Ba O2 . 4_656 144.58(3)
O2 Ba O3 . . 77.73(3)
O2 Ba O3 . 7_555 77.73(3)
O2 Ba O2 3_556 4_656 70.65(3)
O2 Ba O3 3_556 . 81.10(3)
O2 Ba O3 3_556 7_555 115.85(4)
O2 Ba O3 4_656 . 115.85(4)
O2 Ba O3 4_656 7_555 81.10(3)
O3 Ba O3 . 7_555 61.44(3)
O3 Co O3 . 2_555 116.67(3)
O3 Co O3 . 3_555 106.00(3)
O3 Co O3 . 4_555 106.00(3)
O3 Co O3 2_555 3_555 106.00(3)
O3 Co O3 2_555 4_555 106.00(3)
O3 Co O3 3_555 4_555 116.67(3)
Ba Ge O1 . . 110.95(4)
Ba Ge O2 . 1_554 138.35(3)
Ba Ge O3 . . 52.88(3)
Ba Ge O3 . 7_555 52.88(3)
O1 Ge O2 . 1_554 110.69(5)
O1 Ge O3 . . 100.74(4)
O1 Ge O3 . 7_555 100.74(4)
O2 Ge O3 1_554 . 118.15(4)
O2 Ge O3 1_554 7_555 118.15(4)
O3 Ge O3 . 7_555 105.64(4)
Ba O1 Ba 3_566 4_556 90.55(4)
Ba O1 Ge 3_566 . 104.96(3)
Ba O1 Ge 3_566 2_565 104.96(3)
Ba O1 Ge 4_556 . 104.96(3)
Ba O1 Ge 4_556 2_565 104.96(3)
Ge O1 Ge . 2_565 136.95(8)
Ba O2 Ba . 3_566 106.78(3)
Ba O2 Ba . 4_556 106.78(3)
Ba O2 Ge . 1_556 118.68(4)
Ba O2 Ba 3_566 4_556 87.26(3)
Ba O2 Ge 3_566 1_556 116.34(4)
Ba O2 Ge 4_556 1_556 116.34(4)
Ba O3 Co . . 122.83(3)
Ba O3 Ge . . 96.37(4)
Co O3 Ge . . 120.41(4)

loop_
_geom_bond_atom_site_label_1
_geom_bond_atom_site_label_2
_geom_bond_site_symmetry_2
_geom_bond_distance
Ba Ba 2_655 3.9213(9)
Ba Ba 3_556 4.4315(9)
Ba Ba 3_566 4.4315(9)
Ba Ba 4_556 4.4315(9)
Ba Ba 4_656 4.4315(9)
Ba Ge . 3.4141(9)
Ba O1 3_556 2.7595(12)
Ba O2 . 2.6777(10)
Ba O2 3_556 2.8415(10)
Ba O2 4_656 2.8415(10)
Ba O3 . 2.7392(11)
Ba O3 7_555 2.7392(11)
Co O3 . 1.9825(7)
Co O3 2_555 1.9825(7)
Co O3 3_555 1.9825(7)
Co O3 4_555 1.9825(7)
Ge O1 . 1.7928(6)
Ge O2 1_554 1.7244(10)
Ge O3 . 1.7563(8)
Ge O3 7_555 1.7563(8)

loop_
_publcif_info_datablock.id
_publcif_info_datablock.publ_exptl
_publcif_info_datablock.publ_geom
_publcif_info_datablock.structure
{0ffd28b7-138b-4cd7-ae8e-c76bf38c64c6} ? ? ?
{5dd07cbc-dfec-4cfb-bd8f-c5ae40848787} y y y

loop_
_publcif_info_exptl_table_extra_item
sin_theta_over_lambda_max

loop_
_publcif_info_tables.block_id
_publcif_info_tables.reference_item
{0ffd28b7-138b-4cd7-ae8e-c76bf38c64c6} '_publcif_info_datablock.publ_exptl'

loop_
_publcif_info_cif.paper_type
CB
